data_7003097
loop_
_publ_author_name
'Agust\'i, Gloria'
'Thompson, Amber L.'
'Gaspar, Ana B.'
'Mu\~noz, M. Carmen'
'Goeta, Andr\'es E.'
'Rodr\'iguez-Velamaz\'an, Jos\'e Alberto'
'Castro, Miguel'
'Burriel, Ram\'on'
'Real, Jos\'e Antonio'

_publ_section_title
;
 Thermal, pressure and light induced spin transition in the
 two-dimensional coordination polymer {Fe(pmd)2[Cu(CN)2]2}
;
_journal_issue 5
_journal_name_full 'Dalton Transactions'
_journal_page_first 642
_journal_page_last 649
_journal_paper_doi 10.1039/b711834a
_journal_year 2008
_chemical_formula_moiety 'C12 H8 Cu2 Fe N8'
_chemical_formula_sum 'C12 H8 Cu2 Fe N8'
_chemical_formula_weight 447.19
_chemical_melting_point ?
_chemical_name_common Fe(Pmd)2(Cu(CN)2)2
_chemical_name_systematic
;
Fe(Pmd)2[Cu(CN)2]2
;
_space_group_IT_number 2
_symmetry_cell_setting triclinic
_symmetry_space_group_name_Hall '-P 1'
_symmetry_space_group_name_H-M 'P -1'
_atom_sites_solution_hydrogens geom
_atom_sites_solution_primary direct
_atom_sites_solution_secondary difmap
_audit_creation_method SHELXL-97
_cell_angle_alpha 110.6(11)
_cell_angle_beta 108.1(13)
_cell_angle_gamma 99.2(10)
_cell_formula_units_Z 1
_cell_length_a 6.71(4)
_cell_length_b 8.15(11)
_cell_length_c 7.98(7)
_cell_measurement_reflns_used 271
_cell_measurement_temperature 30(2)
_cell_measurement_theta_max 56.833
_cell_measurement_theta_min 5.949
_cell_volume 370(9)
_computing_cell_refinement 'SMART-NT V6.1 (Bruker, 2000)'
_computing_data_collection 'SMART-NT V6.1 (Bruker, 2000)'
_computing_data_reduction 'SMART-NT V6.1 (Bruker, 2000)'
_computing_molecular_graphics 'Bruker SHELXTL'
_computing_publication_material 'Bruker SHELXTL'
_computing_structure_refinement 'SHELXL-97 (Sheldrick, 1997)'
_computing_structure_solution 'SHELXS-97 (Sheldrick, 1997)'
_diffrn_ambient_temperature 30(2)
_diffrn_detector_area_resol_mean 8
_diffrn_measured_fraction_theta_full 0.636
_diffrn_measured_fraction_theta_max 0.636
_diffrn_measurement_device_type 'Bruker ProteumM with Bede Microsource'
_diffrn_measurement_method \w-scans
_diffrn_radiation_monochromator graphite
_diffrn_radiation_source 'micro-focus X-ray source'
_diffrn_radiation_type MoK\a
_diffrn_radiation_wavelength 0.71073
_diffrn_reflns_av_R_equivalents 0.0000
_diffrn_reflns_av_sigmaI/netI 0.1404
_diffrn_reflns_limit_h_max 9
_diffrn_reflns_limit_h_min -8
_diffrn_reflns_limit_k_max 9
_diffrn_reflns_limit_k_min -7
_diffrn_reflns_limit_l_max 2
_diffrn_reflns_limit_l_min -10
_diffrn_reflns_number 1259
_diffrn_reflns_theta_full 29.10
_diffrn_reflns_theta_max 29.10
_diffrn_reflns_theta_min 3.09
_exptl_absorpt_coefficient_mu 3.818
_exptl_absorpt_correction_T_max 0.8941
_exptl_absorpt_correction_T_min 0.8033
_exptl_absorpt_correction_type multi-scan
_exptl_absorpt_process_details 'SADABS (G.M.Sheldrick, 1998)'
_exptl_crystal_colour unknown
_exptl_crystal_density_diffrn 2.004
_exptl_crystal_density_meas ?
_exptl_crystal_density_method .
_exptl_crystal_description block
_exptl_crystal_F_000 220
_exptl_crystal_size_max 0.06
_exptl_crystal_size_mid 0.05
_exptl_crystal_size_min 0.03
_refine_diff_density_max 1.734
_refine_diff_density_min -2.154
_refine_diff_density_rms 0.225
_refine_ls_extinction_method none
_refine_ls_goodness_of_fit_ref 0.983
_refine_ls_hydrogen_treatment constr
_refine_ls_matrix_type full
_refine_ls_number_parameters 46
_refine_ls_number_reflns 1259
_refine_ls_number_restraints 0
_refine_ls_restrained_S_all 0.983
_refine_ls_R_factor_all 0.1253
_refine_ls_R_factor_gt 0.0803
_refine_ls_shift/su_max 0.000
_refine_ls_shift/su_mean 0.000
_refine_ls_structure_factor_coef Fsqd
_refine_ls_weighting_details 'calc w=1/[\s^2^(Fo^2^)+(0.1005P)^2^+0.0000P] where P=(Fo^2^+2Fc^2^)/3'
_refine_ls_weighting_scheme calc
_refine_ls_wR_factor_gt 0.1784
_refine_ls_wR_factor_ref 0.1945
_reflns_number_gt 786
_reflns_number_total 1259
_reflns_threshold_expression >2sigma(I)
_cod_data_source_file b711834a.txt
_cod_data_source_block 030ki
_cod_depositor_comments
;
The following automatic conversions were performed:
'_symmetry_cell_setting' value 'Triclinic' changed to 'triclinic'
according to '/home/saulius/struct/CIF-dictionaries/cif_core.dic'
dictionary named 'cif_core.dic' version 2.4.1 from 2010-06-29.

Automatic conversion script
Id: cif_fix_enum 1527 2010-12-29 10:47:43Z saulius 

The following automatic conversions were performed:

'_chemical_melting_point' value 'not measured' was changed to '?' -
the value is undefined or not given.

Automatic conversion script
Id: cif_fix_values 1646 2011-03-28 12:23:43Z adriana 
;
_cod_original_cell_volume 371(6)
_cod_original_sg_symbol_H-M P-1
_cod_database_code 7003097

loop_
_symmetry_equiv_pos_as_xyz
'x, y, z'
'-x, -y, -z'

loop_
_atom_site_label
_atom_site_type_symbol
_atom_site_fract_x
_atom_site_fract_y
_atom_site_fract_z
_atom_site_U_iso_or_equiv
_atom_site_adp_type
_atom_site_occupancy
_atom_site_symmetry_multiplicity
_atom_site_calc_flag
_atom_site_refinement_flags
_atom_site_disorder_assembly
_atom_site_disorder_group
Fe1 Fe 0.0000 1.0000 1.0000 0.0078(5) Uiso 1 2 d S . .
Cu1 Cu -0.4817(2) 0.6301(2) 0.1527(2) 0.0099(4) Uiso 1 1 d . . .
N1 N 0.2437(16) 0.8943(17) 1.1305(15) 0.014(2) Uiso 1 1 d . . .
C1 C 0.3572(18) 0.8107(19) 1.1566(16) 0.010(2) Uiso 1 1 d . . .
N2 N 0.2515(15) 1.2495(16) 1.0819(14) 0.0109(19) Uiso 1 1 d . . .
C2 C 0.3575(18) 1.374(2) 1.0902(16) 0.011(2) Uiso 1 1 d . . .
N3 N 0.0272(15) 0.8615(16) 0.7115(13) 0.0106(19) Uiso 1 1 d . . .
C3 C 0.2028(17) 0.8117(18) 0.6941(16) 0.009(2) Uiso 1 1 d . . .
H3 H 0.3332 0.8474 0.8063 0.011 Uiso 1 1 calc R . .
C4 C 0.1916(19) 0.706(2) 0.5090(17) 0.014(2) Uiso 1 1 d . . .
H4 H 0.3139 0.6690 0.4925 0.017 Uiso 1 1 calc R . .
N4 N -0.1741(15) 0.7132(16) 0.3712(14) 0.011(2) Uiso 1 1 d . . .
C5 C 0.0007(18) 0.6584(19) 0.3515(17) 0.012(2) Uiso 1 1 d . . .
H5 H -0.0096 0.5846 0.2251 0.014 Uiso 1 1 calc R . .
C6 C -0.1477(19) 0.812(2) 0.5538(17) 0.014(2) Uiso 1 1 d . . .
H6 H -0.2689 0.8511 0.5710 0.017 Uiso 1 1 calc R . .

loop_
_atom_type_symbol
_atom_type_description
_atom_type_scat_dispersion_real
_atom_type_scat_dispersion_imag
_atom_type_scat_source
C C 0.0033 0.0016 'International Tables Vol C Tables 4.2.6.8 and 6.1.1.4'
H H 0.0000 0.0000 'International Tables Vol C Tables 4.2.6.8 and 6.1.1.4'
N N 0.0061 0.0033 'International Tables Vol C Tables 4.2.6.8 and 6.1.1.4'
Fe Fe 0.3463 0.8444 'International Tables Vol C Tables 4.2.6.8 and 6.1.1.4'
Cu Cu 0.3201 1.2651 'International Tables Vol C Tables 4.2.6.8 and 6.1.1.4'

loop_
_geom_angle_atom_site_label_1
_geom_angle_atom_site_label_2
_geom_angle_atom_site_label_3
_geom_angle
_geom_angle_site_symmetry_1
_geom_angle_site_symmetry_3
_geom_angle_publ_flag
N1 Fe1 N1 180.000(5) 2_577 . ?
N1 Fe1 N2 89.6(13) 2_577 . ?
N1 Fe1 N2 90.4(13) . . ?
N1 Fe1 N2 90.4(13) 2_577 2_577 ?
N1 Fe1 N2 89.6(13) . 2_577 ?
N2 Fe1 N2 180.000(1) . 2_577 ?
N1 Fe1 N3 90.2(12) 2_577 . ?
N1 Fe1 N3 89.8(12) . . ?
N2 Fe1 N3 92.0(16) . . ?
N2 Fe1 N3 88.0(16) 2_577 . ?
N1 Fe1 N3 89.8(12) 2_577 2_577 ?
N1 Fe1 N3 90.2(12) . 2_577 ?
N2 Fe1 N3 88.0(16) . 2_577 ?
N2 Fe1 N3 92.0(16) 2_577 2_577 ?
N3 Fe1 N3 180.000(4) . 2_577 ?
C1 Cu1 C2 119.1(10) 1_454 1_444 ?
C1 Cu1 N4 118.0(13) 1_454 . ?
C2 Cu1 N4 110.0(15) 1_444 . ?
C1 Cu1 C2 100.9(10) 1_454 2_576 ?
C2 Cu1 C2 109.4(12) 1_444 2_576 ?
N4 Cu1 C2 95.9(9) . 2_576 ?
C1 Cu1 Cu1 124.2(11) 1_454 2_465 ?
C2 Cu1 Cu1 60.9(12) 1_444 2_465 ?
N4 Cu1 Cu1 111.5(15) . 2_465 ?
C2 Cu1 Cu1 48.5(9) 2_576 2_465 ?
C1 N1 Fe1 164.2(11) . . ?
N1 C1 Cu1 169.2(12) . 1_656 ?
C2 N2 Fe1 166.9(9) . . ?
N2 C2 Cu1 165.7(11) . 1_666 ?
N2 C2 Cu1 122.9(15) . 2_576 ?
Cu1 C2 Cu1 70.6(12) 1_666 2_576 ?
C6 N3 C3 118.6(13) . . ?
C6 N3 Fe1 117.2(12) . . ?
C3 N3 Fe1 123.8(15) . . ?
N3 C3 C4 119.0(17) . . ?
N3 C3 H3 120.5 . . ?
C4 C3 H3 120.5 . . ?
C5 C4 C3 118.5(16) . . ?
C5 C4 H4 120.8 . . ?
C3 C4 H4 120.8 . . ?
C6 N4 C5 115.2(17) . . ?
C6 N4 Cu1 118.2(15) . . ?
C5 N4 Cu1 126.1(11) . . ?
N4 C5 C4 121.7(14) . . ?
N4 C5 H5 119.1 . . ?
C4 C5 H5 119.1 . . ?
N3 C6 N4 126.9(15) . . ?
N3 C6 H6 116.6 . . ?
N4 C6 H6 116.6 . . ?

loop_
_geom_bond_atom_site_label_1
_geom_bond_atom_site_label_2
_geom_bond_distance
_geom_bond_site_symmetry_2
_geom_bond_publ_flag
Fe1 N1 2.13(3) 2_577 ?
Fe1 N1 2.13(3) . ?
Fe1 N2 2.17(4) . ?
Fe1 N2 2.17(4) 2_577 ?
Fe1 N3 2.26(3) . ?
Fe1 N3 2.26(3) 2_577 ?
Cu1 C1 1.96(2) 1_454 ?
Cu1 C2 2.00(4) 1_444 ?
Cu1 N4 2.06(4) . ?
Cu1 C2 2.33(2) 2_576 ?
Cu1 Cu1 2.52(4) 2_465 ?
N1 C1 1.120(19) . ?
C1 Cu1 1.96(2) 1_656 ?
N2 C2 1.11(2) . ?
C2 Cu1 2.00(4) 1_666 ?
C2 Cu1 2.33(2) 2_576 ?
N3 C6 1.30(3) . ?
N3 C3 1.337(16) . ?
C3 C4 1.39(3) . ?
C3 H3 0.9500 . ?
C4 C5 1.37(3) . ?
C4 H4 0.9500 . ?
N4 C6 1.33(2) . ?
N4 C5 1.354(17) . ?
C5 H5 0.9500 . ?
C6 H6 0.9500 . ?

loop_
_geom_torsion_atom_site_label_1
_geom_torsion_atom_site_label_2
_geom_torsion_atom_site_label_3
_geom_torsion_atom_site_label_4
_geom_torsion
_geom_torsion_site_symmetry_1
_geom_torsion_site_symmetry_2
_geom_torsion_site_symmetry_3
_geom_torsion_site_symmetry_4
_geom_torsion_publ_flag
N1 Fe1 N1 C1 77(100) 2_577 . . . ?
N2 Fe1 N1 C1 -114(4) . . . . ?
N2 Fe1 N1 C1 66(4) 2_577 . . . ?
N3 Fe1 N1 C1 -22(4) . . . . ?
N3 Fe1 N1 C1 158(4) 2_577 . . . ?
Fe1 N1 C1 Cu1 -17(9) . . . 1_656 ?
N1 Fe1 N2 C2 -41(5) 2_577 . . . ?
N1 Fe1 N2 C2 139(5) . . . . ?
N2 Fe1 N2 C2 -85(100) 2_577 . . . ?
N3 Fe1 N2 C2 49(5) . . . . ?
N3 Fe1 N2 C2 -131(5) 2_577 . . . ?
Fe1 N2 C2 Cu1 109(5) . . . 1_666 ?
Fe1 N2 C2 Cu1 -50(5) . . . 2_576 ?
N1 Fe1 N3 C6 -28.9(11) 2_577 . . . ?
N1 Fe1 N3 C6 151.1(11) . . . . ?
N2 Fe1 N3 C6 -118.5(15) . . . . ?
N2 Fe1 N3 C6 61.5(15) 2_577 . . . ?
N3 Fe1 N3 C6 8(100) 2_577 . . . ?
N1 Fe1 N3 C3 158.1(11) 2_577 . . . ?
N1 Fe1 N3 C3 -21.9(11) . . . . ?
N2 Fe1 N3 C3 68.4(15) . . . . ?
N2 Fe1 N3 C3 -111.6(15) 2_577 . . . ?
N3 Fe1 N3 C3 -165(100) 2_577 . . . ?
C6 N3 C3 C4 -1.1(18) . . . . ?
Fe1 N3 C3 C4 171.9(10) . . . . ?
N3 C3 C4 C5 0.1(19) . . . . ?
C1 Cu1 N4 C6 44.7(13) 1_454 . . . ?
C2 Cu1 N4 C6 -96.5(14) 1_444 . . . ?
C2 Cu1 N4 C6 150.4(11) 2_576 . . . ?
Cu1 Cu1 N4 C6 -162.1(9) 2_465 . . . ?
C1 Cu1 N4 C5 -143.9(12) 1_454 . . . ?
C2 Cu1 N4 C5 74.9(14) 1_444 . . . ?
C2 Cu1 N4 C5 -38.2(12) 2_576 . . . ?
Cu1 Cu1 N4 C5 9.3(11) 2_465 . . . ?
C6 N4 C5 C4 -1.6(18) . . . . ?
Cu1 N4 C5 C4 -173.2(10) . . . . ?
C3 C4 C5 N4 1(2) . . . . ?
C3 N3 C6 N4 1(2) . . . . ?
Fe1 N3 C6 N4 -172.7(11) . . . . ?
C5 N4 C6 N3 1(2) . . . . ?
Cu1 N4 C6 N3 172.9(10) . . . . ?
